data_9009721
loop_
_publ_author_name
'Piret, P.'
'Piret-Meunier J'

_publ_section_title
;
 Nouvelle determination de la structure cristalline
 de la dumonite Pb2[(UO2)3O2(PO4)2]*5H2O
;
_journal_name_full 'Bulletin de Mineralogie'
_journal_page_first 439
_journal_page_last 442
_journal_volume 111
_journal_year 1988
_chemical_compound_source 'Shinkolobwe, Shaba, Zaire'
_chemical_formula_sum 'O21 P2 Pb2 U3'
_chemical_name_mineral Dumontite
_space_group_IT_number 11
_symmetry_space_group_name_Hall '-P 2yb'
_symmetry_space_group_name_H-M 'P 1 21/m 1'
_cell_angle_alpha 90
_cell_angle_beta 109.03
_cell_angle_gamma 90
_cell_length_a 8.118
_cell_length_b 16.819
_cell_length_c 6.983
_cell_formula_units_Z 2
_cell_volume 901.328
_database_code_amcsd 0012090
_exptl_crystal_density_diffrn 5.624
_cod_original_formula_sum 'Pb2 U3 P2 O21'
_cod_database_code 9009721

loop_
_space_group_symop_operation_xyz
x,y,z
x,1/2-y,z
-x,1/2+y,-z
-x,-y,-z

loop_
_atom_site_aniso_label
_atom_site_aniso_U_11
_atom_site_aniso_U_22
_atom_site_aniso_U_33
_atom_site_aniso_U_12
_atom_site_aniso_U_13
_atom_site_aniso_U_23
Pb 0.01650 0.01480 0.02250 0.00130 0.00540 0.00190
U1 0.01230 0.00470 0.00730 0.00000 0.00330 0.00000
U2 0.00950 0.00180 0.00660 -0.00010 0.00310 0.00050

loop_
_atom_site_label
_atom_site_fract_x
_atom_site_fract_y
_atom_site_fract_z
_atom_site_U_iso_or_equiv
Pb -0.05070 0.10520 0.36230 0.01820
U1 0.40060 0.25000 0.70180 0.00810
U2 0.41460 0.14170 0.20680 0.00580
P 0.38380 0.05530 0.69120 0.01090
O1 0.17000 0.25000 0.58800 0.01600
O2 0.63400 0.25000 0.81800 0.01700
O3 0.18200 0.12900 0.14200 0.01000
O4 0.65100 0.15100 0.26800 0.01600
O5 0.41600 0.11500 0.55000 0.01700
O6 0.37900 0.11200 0.86300 0.01700
O7 0.53500 -0.00500 0.77600 0.00900
O8 0.20900 0.01600 0.59900 0.02000
O9 0.38100 0.25000 0.01600 0.00600
O10 0.41000 0.25000 0.38600 0.01600
O11 -0.08600 0.16100 0.71100 0.04900
O12 -0.14200 0.05600 -0.00400 0.03900
O13 -0.08500 0.25000 0.16300 0.01200

loop_
_cod_related_entry_id
_cod_related_entry_database
_cod_related_entry_code
1 AMCSD 0012090
